data_4516746
loop_
_publ_author_name
'Lewis, Kyle G.'
'Ghosh, Subrata K.'
'Bhuvanesh, Nattamai'
'Gladysz, John A.'

_publ_section_title
;
 Cobalt(III) Werner Complexes with 1,2-Diphenylethylenediamine Ligands:
 Readily Available, Inexpensive, and Modular Chiral Hydrogen Bond Donor
 Catalysts for Enantioselective Organic Synthesis.
;
_journal_issue 1
_journal_name_full 'ACS central science'
_journal_page_first 50
_journal_page_last 56
_journal_paper_doi 10.1021/acscentsci.5b00035
_journal_volume 1
_journal_year 2015
_chemical_formula_sum 'C44.88 H61.54 Cl3 Co N6 O3.88'
_chemical_formula_weight 912.60
_space_group_IT_number 76
_space_group_name_Hall 'P 4w'
_space_group_name_H-M_alt 'P 41'
_symmetry_cell_setting tetragonal
_symmetry_space_group_name_H-M 'P 41'
_atom_sites_solution_hydrogens geom
_atom_sites_solution_primary direct
_atom_sites_solution_secondary difmap
_audit_creation_method SHELXL-97
_cell_angle_alpha 90.00
_cell_angle_beta 90.00
_cell_angle_gamma 90.00
_cell_formula_units_Z 4
_cell_length_a 13.8725(7)
_cell_length_b 13.8725(7)
_cell_length_c 24.3173(13)
_cell_measurement_reflns_used 9793
_cell_measurement_temperature 110(2)
_cell_measurement_theta_max 61.79
_cell_measurement_theta_min 3.19
_cell_volume 4679.8(4)
_computing_cell_refinement
; 
  CELL-NOW (Sheldrick, 2003) and SAINT (BRUKER-NONIUS, 2003) 
;
_computing_data_collection 'FRAMBO (BRUKER-NONIUS, 2003)'
_computing_data_reduction 'Bruker APEX2'
_computing_molecular_graphics Olex2
_computing_publication_material 'Bruker SHELXTL'
_computing_structure_refinement 'SHELXL-97 (Sheldrick, 2008)'
_computing_structure_solution 'SHELXS-97 (Sheldrick, 2008)'
_diffrn_ambient_temperature 110(2)
_diffrn_measured_fraction_theta_full 0.985
_diffrn_measured_fraction_theta_max 0.985
_diffrn_measurement_device_type 'BRUKER GADDS D8 Discover'
_diffrn_measurement_method 'phi and omega scans'
_diffrn_radiation_monochromator graphite
_diffrn_radiation_source 'fine-focus sealed tube'
_diffrn_radiation_type CuK\a
_diffrn_radiation_wavelength 1.54178
_diffrn_reflns_av_R_equivalents 0.0647
_diffrn_reflns_av_sigmaI/netI 0.0537
_diffrn_reflns_limit_h_max 15
_diffrn_reflns_limit_h_min -15
_diffrn_reflns_limit_k_max 15
_diffrn_reflns_limit_k_min -15
_diffrn_reflns_limit_l_max 26
_diffrn_reflns_limit_l_min -25
_diffrn_reflns_number 65183
_diffrn_reflns_theta_full 60.00
_diffrn_reflns_theta_max 60.00
_diffrn_reflns_theta_min 3.19
_diffrn_standards_decay_% 0
_diffrn_standards_interval_count 0
_diffrn_standards_number 0
_exptl_absorpt_coefficient_mu 4.822
_exptl_absorpt_correction_T_max 0.8305
_exptl_absorpt_correction_T_min 0.5953
_exptl_absorpt_correction_type multi-scan
_exptl_absorpt_process_details 'SADABS; (Sheldrick, 2006)'
_exptl_crystal_colour colorless
_exptl_crystal_density_diffrn 1.295
_exptl_crystal_density_method 'not measured'
_exptl_crystal_description block
_exptl_crystal_F_000 1928
_exptl_crystal_size_max 0.12
_exptl_crystal_size_mid 0.08
_exptl_crystal_size_min 0.04
_refine_diff_density_max 0.362
_refine_diff_density_min -0.622
_refine_diff_density_rms 0.051
_refine_ls_abs_structure_details 'Flack H D (1983), Acta Cryst. A39, 876-881'
_refine_ls_abs_structure_Flack 0.012(4)
_refine_ls_extinction_method none
_refine_ls_goodness_of_fit_ref 1.071
_refine_ls_hydrogen_treatment constr
_refine_ls_matrix_type full
_refine_ls_number_parameters 546
_refine_ls_number_reflns 6282
_refine_ls_number_restraints 21
_refine_ls_restrained_S_all 1.072
_refine_ls_R_factor_all 0.0510
_refine_ls_R_factor_gt 0.0407
_refine_ls_shift/su_max 0.001
_refine_ls_shift/su_mean 0.000
_refine_ls_structure_factor_coef Fsqd
_refine_ls_weighting_details 'calc w=1/[\s^2^(Fo^2^)+(0.0400P)^2^+1.4299P] where P=(Fo^2^+2Fc^2^)/3'
_refine_ls_weighting_scheme calc
_refine_ls_wR_factor_gt 0.0841
_refine_ls_wR_factor_ref 0.0871
_reflns_number_gt 5561
_reflns_number_total 6282
_reflns_threshold_expression >2sigma(I)
_cod_data_source_file oc5b00035_si_006.cif
_cod_data_source_block jgb
_cod_depositor_comments
;
The following automatic conversions were performed:

data item '_symmetry_cell_setting' value 'Tetragonal' was changed to
'tetragonal' in accordance with the
/home/saulius/struct/COD-crude-data/automatic-downloads/DataCite-retrospective/ACS/depositions/lib/dictionaries/cif_core.dic
dictionary named 'cif_core.dic' version 2.4.2 last updated on
2011-04-26.

Automatic conversion script
Id: cif_fix_values 6909 2019-04-08 15:41:33Z antanas 
;
_cod_original_sg_symbol_H-M P4(1)
_cod_database_code 4516746

loop_
_symmetry_equiv_pos_as_xyz
'x, y, z'
'-x, -y, z+1/2'
'-y, x, z+1/4'
'y, -x, z+3/4'

loop_
_atom_site_label
_atom_site_type_symbol
_atom_site_fract_x
_atom_site_fract_y
_atom_site_fract_z
_atom_site_U_iso_or_equiv
_atom_site_adp_type
_atom_site_occupancy
_atom_site_symmetry_multiplicity
_atom_site_calc_flag
_atom_site_refinement_flags
_atom_site_disorder_assembly
_atom_site_disorder_group
Co1 Co 0.28703(4) 0.08933(4) 0.74960(3) 0.01558(15) Uani 1 1 d . . .
N1 N 0.1589(2) 0.1498(2) 0.74419(14) 0.0173(8) Uani 1 1 d . . .
H1A H 0.1377 0.1785 0.7751 0.026 Uiso 1 1 d R . .
H1B H 0.1540 0.1979 0.7195 0.026 Uiso 1 1 d R . .
N2 N 0.2120(2) -0.0327(2) 0.75287(14) 0.0179(8) Uani 1 1 d . . .
H2A H 0.2342 -0.0728 0.7790 0.027 Uiso 1 1 d R . .
H2B H 0.2227 -0.0610 0.7201 0.027 Uiso 1 1 d R . .
N3 N 0.3016(2) 0.0934(2) 0.66825(13) 0.0187(8) Uani 1 1 d . . .
H3A H 0.2889 0.1565 0.6636 0.028 Uiso 1 1 d R . .
H3B H 0.2637 0.0552 0.6476 0.028 Uiso 1 1 d R . .
N4 N 0.4091(2) 0.0173(2) 0.74780(14) 0.0191(8) Uani 1 1 d . . .
H4A H 0.4646 0.0462 0.7576 0.029 Uiso 1 1 d R . .
H4B H 0.4091 -0.0344 0.7702 0.029 Uiso 1 1 d R . .
N5 N 0.3480(2) 0.2162(2) 0.75468(14) 0.0195(8) Uani 1 1 d . B .
H5A H 0.4127 0.2107 0.7471 0.023 Uiso 1 1 calc R . .
H5B H 0.3211 0.2569 0.7291 0.023 Uiso 1 1 calc R . .
N6 N 0.2910(2) 0.0946(2) 0.83019(13) 0.0177(8) Uani 1 1 d . . .
H6A H 0.2314 0.1055 0.8434 0.027 Uiso 1 1 d R . .
H6B H 0.3012 0.0356 0.8445 0.027 Uiso 1 1 d R . .
C1 C 0.0856(3) 0.0749(3) 0.72838(16) 0.0172(9) Uani 1 1 d . . .
H1 H 0.0995 0.0540 0.6898 0.021 Uiso 1 1 calc R . .
C2 C -0.0144(3) 0.1167(3) 0.72969(18) 0.0231(10) Uani 1 1 d . . .
C3 C -0.0462(3) 0.1657(3) 0.6834(2) 0.0394(13) Uani 1 1 d . . .
H3 H -0.0077 0.1663 0.6511 0.047 Uiso 1 1 calc R . .
C4 C -0.1339(4) 0.2138(4) 0.6841(3) 0.0617(19) Uani 1 1 d . . .
H4 H -0.1551 0.2474 0.6523 0.074 Uiso 1 1 calc R . .
C5 C -0.1900(4) 0.2129(4) 0.7303(3) 0.0599(19) Uani 1 1 d . . .
H5 H -0.2493 0.2471 0.7307 0.072 Uiso 1 1 calc R . .
C6 C -0.1610(3) 0.1631(4) 0.7758(3) 0.0473(15) Uani 1 1 d . . .
H6 H -0.2010 0.1612 0.8075 0.057 Uiso 1 1 calc R . .
C7 C -0.0731(3) 0.1150(3) 0.7757(2) 0.0292(11) Uani 1 1 d . . .
H7 H -0.0531 0.0806 0.8076 0.035 Uiso 1 1 calc R . .
C8 C 0.1090(3) -0.0092(3) 0.76670(15) 0.0144(9) Uani 1 1 d . . .
H8 H 0.1083 0.0165 0.8051 0.017 Uiso 1 1 calc R . .
C9 C 0.0414(3) -0.0938(3) 0.76504(18) 0.0225(10) Uani 1 1 d . . .
C10 C 0.0094(4) -0.1351(3) 0.8133(2) 0.0400(13) Uani 1 1 d . . .
H10 H 0.0319 -0.1104 0.8474 0.048 Uiso 1 1 calc R . .
C11 C -0.0552(4) -0.2120(4) 0.8134(3) 0.0501(15) Uani 1 1 d . . .
H11 H -0.0766 -0.2389 0.8472 0.060 Uiso 1 1 calc R . .
C12 C -0.0874(4) -0.2486(3) 0.7649(2) 0.0436(14) Uani 1 1 d . . .
H12 H -0.1314 -0.3010 0.7648 0.052 Uiso 1 1 calc R . .
C13 C -0.0559(3) -0.2092(4) 0.7156(2) 0.0388(14) Uani 1 1 d . . .
H13 H -0.0776 -0.2353 0.6817 0.047 Uiso 1 1 calc R . .
C14 C 0.0077(3) -0.1314(3) 0.71602(19) 0.0290(11) Uani 1 1 d . . .
H14 H 0.0281 -0.1039 0.6822 0.035 Uiso 1 1 calc R . .
C15 C 0.4057(3) 0.0717(3) 0.65477(16) 0.0210(10) Uani 1 1 d . . .
H15 H 0.4454 0.1261 0.6694 0.025 Uiso 1 1 calc R . .
C16 C 0.4242(3) 0.0655(3) 0.59361(17) 0.0258(11) Uani 1 1 d . . .
C17 C 0.4019(3) -0.0141(4) 0.56247(18) 0.0319(12) Uani 1 1 d . . .
H17 H 0.3760 -0.0696 0.5799 0.038 Uiso 1 1 calc R . .
C18 C 0.4165(3) -0.0148(4) 0.5059(2) 0.0413(13) Uani 1 1 d . . .
H18 H 0.4003 -0.0700 0.4847 0.050 Uiso 1 1 calc R . .
C19 C 0.4548(4) 0.0655(5) 0.4811(2) 0.0524(16) Uani 1 1 d . . .
H19 H 0.4647 0.0660 0.4425 0.063 Uiso 1 1 calc R . .
C20 C 0.4787(4) 0.1448(4) 0.5116(2) 0.0520(15) Uani 1 1 d . . .
H20 H 0.5066 0.1994 0.4942 0.062 Uiso 1 1 calc R . .
C21 C 0.4627(4) 0.1461(4) 0.5680(2) 0.0383(13) Uani 1 1 d . . .
H21 H 0.4780 0.2019 0.5889 0.046 Uiso 1 1 calc R . .
C22 C 0.4276(3) -0.0169(3) 0.68999(16) 0.0207(10) Uani 1 1 d . . .
H22 H 0.3772 -0.0661 0.6813 0.025 Uiso 1 1 calc R . .
C23 C 0.5246(3) -0.0651(3) 0.68234(17) 0.0231(10) Uani 1 1 d . . .
C24 C 0.5284(3) -0.1623(3) 0.66982(18) 0.0314(12) Uani 1 1 d . . .
H24 H 0.4703 -0.1976 0.6652 0.038 Uiso 1 1 calc R . .
C25 C 0.6159(4) -0.2084(4) 0.6641(2) 0.0403(13) Uani 1 1 d . . .
H25 H 0.6177 -0.2747 0.6544 0.048 Uiso 1 1 calc R . .
C26 C 0.6997(4) -0.1595(4) 0.67218(19) 0.0450(15) Uani 1 1 d . . .
H26 H 0.7597 -0.1921 0.6694 0.054 Uiso 1 1 calc R . .
C27 C 0.6976(3) -0.0621(4) 0.6845(2) 0.0442(14) Uani 1 1 d . . .
H27 H 0.7560 -0.0276 0.6896 0.053 Uiso 1 1 calc R . .
C28 C 0.6101(3) -0.0154(4) 0.68931(18) 0.0357(13) Uani 1 1 d . . .
H28 H 0.6087 0.0516 0.6975 0.043 Uiso 1 1 calc R . .
C29 C 0.3350(3) 0.2573(3) 0.81048(16) 0.0182(9) Uani 1 1 d D . .
H29 H 0.2654 0.2749 0.8145 0.022 Uiso 1 1 calc R A 1
C30 C 0.3928(3) 0.3475(3) 0.81919(18) 0.0259(11) Uani 0.760(6) 1 d PD B 1
C31 C 0.3520(5) 0.4347(4) 0.8016(3) 0.0308(19) Uani 0.760(6) 1 d PD B 1
H31 H 0.2919 0.4357 0.7830 0.037 Uiso 0.760(6) 1 calc PR B 1
C32 C 0.4025(5) 0.5208(4) 0.8124(3) 0.0406(18) Uani 0.760(6) 1 d PD B 1
H32 H 0.3780 0.5804 0.7992 0.049 Uiso 0.760(6) 1 calc PR B 1
C33 C 0.4876(5) 0.5187(4) 0.8422(3) 0.0399(18) Uani 0.760(6) 1 d PD B 1
H33 H 0.5205 0.5773 0.8496 0.048 Uiso 0.760(6) 1 calc PR B 1
C34 C 0.5248(5) 0.4340(5) 0.8610(3) 0.035(2) Uani 0.760(6) 1 d PD B 1
H34 H 0.5811 0.4341 0.8833 0.042 Uiso 0.760(6) 1 calc PR B 1
C35 C 0.4796(8) 0.3467(8) 0.8475(7) 0.0339(12) Uani 0.760(6) 1 d PD B 1
H35 H 0.5084 0.2871 0.8577 0.041 Uiso 0.760(6) 1 calc PR B 1
C30A C 0.3928(3) 0.3475(3) 0.81919(18) 0.0259(11) Uani 0.240(6) 1 d PD B 2
C31A C 0.3803(14) 0.4289(11) 0.7836(8) 0.0308(19) Uani 0.240(6) 1 d PD B 2
H31A H 0.3236 0.4311 0.7617 0.037 Uiso 0.240(6) 1 calc PR B 2
C32A C 0.4465(14) 0.5064(12) 0.7787(8) 0.0406(18) Uani 0.240(6) 1 d PD B 2
H32A H 0.4333 0.5593 0.7550 0.049 Uiso 0.240(6) 1 calc PR B 2
C33A C 0.5308(15) 0.5033(14) 0.8093(9) 0.0399(18) Uani 0.240(6) 1 d PD B 2
H33A H 0.5750 0.5555 0.8089 0.048 Uiso 0.240(6) 1 calc PR B 2
C34A C 0.5482(16) 0.4225(16) 0.8401(10) 0.035(2) Uani 0.240(6) 1 d PD B 2
H34A H 0.6098 0.4154 0.8567 0.042 Uiso 0.240(6) 1 calc PR B 2
C35A C 0.480(2) 0.350(2) 0.848(2) 0.0339(12) Uani 0.240(6) 1 d PD B 2
H35A H 0.4925 0.3007 0.8746 0.041 Uiso 0.240(6) 1 calc PR B 2
C36 C 0.3551(3) 0.1731(3) 0.84975(17) 0.0207(10) Uani 1 1 d . B .
H36 H 0.4235 0.1522 0.8445 0.025 Uiso 1 1 calc R . .
C37 C 0.3397(3) 0.1943(3) 0.91018(16) 0.0181(9) Uani 1 1 d . . .
C38 C 0.2892(3) 0.2733(3) 0.92895(17) 0.0246(10) Uani 1 1 d . B .
H38 H 0.2651 0.3186 0.9031 0.029 Uiso 1 1 calc R . .
C39 C 0.2726(3) 0.2884(3) 0.98393(18) 0.0294(11) Uani 1 1 d . . .
H39 H 0.2387 0.3440 0.9960 0.035 Uiso 1 1 calc R B .
C40 C 0.3059(3) 0.2218(4) 1.02140(18) 0.0334(12) Uani 1 1 d . B .
H40 H 0.2917 0.2294 1.0594 0.040 Uiso 1 1 calc R . .
C41 C 0.3596(3) 0.1442(3) 1.00386(19) 0.0340(12) Uani 1 1 d . . .
H41 H 0.3850 0.1002 1.0301 0.041 Uiso 1 1 calc R B .
C42 C 0.3772(3) 0.1296(3) 0.94820(18) 0.0282(11) Uani 1 1 d . B .
H42 H 0.4144 0.0760 0.9363 0.034 Uiso 1 1 calc R . .
Cl1 Cl 0.18748(7) -0.08903(7) 0.62064(4) 0.0231(2) Uani 1 1 d . . .
Cl2 Cl 0.22365(8) 0.31487(7) 0.65873(4) 0.0289(3) Uani 1 1 d . . .
Cl3 Cl 0.37026(7) -0.12578(7) 0.84827(4) 0.0264(2) Uani 1 1 d . . .
O50 O 0.5875(2) 0.1026(2) 0.81981(12) 0.0321(8) Uani 1 1 d . . .
H50 H 0.6084 0.1437 0.8422 0.048 Uiso 1 1 calc R . .
C51 C 0.6295(4) 0.0117(3) 0.8314(2) 0.0415(13) Uani 1 1 d . . .
H51A H 0.6874 0.0031 0.8088 0.062 Uiso 1 1 calc R . .
H51B H 0.5831 -0.0395 0.8230 0.062 Uiso 1 1 calc R . .
H51C H 0.6471 0.0087 0.8704 0.062 Uiso 1 1 calc R . .
O55 O 0.6260(3) 0.3787(3) 0.68996(18) 0.0612(11) Uani 0.88 1 d P . .
H55 H 0.6699 0.3925 0.6669 0.092 Uiso 0.88 1 d PR . .
C56 C 0.5991(5) 0.4608(5) 0.7179(3) 0.0612(11) Uani 0.88 1 d P . .
H56A H 0.5912 0.5140 0.6919 0.092 Uiso 0.88 1 calc PR . .
H56B H 0.6489 0.4774 0.7449 0.092 Uiso 0.88 1 calc PR . .
H56C H 0.5379 0.4492 0.7370 0.092 Uiso 0.88 1 calc PR . .
O60 O 0.5691(2) -0.2372(2) 0.86368(13) 0.0398(8) Uani 1 1 d D . .
H60 H 0.5160 -0.2074 0.8596 0.060 Uiso 1 1 d RD . .
C61 C 0.6065(4) -0.2474(4) 0.8101(2) 0.0577(17) Uani 1 1 d . . .
H61A H 0.5607 -0.2837 0.7875 0.087 Uiso 1 1 calc R . .
H61B H 0.6679 -0.2822 0.8117 0.087 Uiso 1 1 calc R . .
H61C H 0.6168 -0.1835 0.7940 0.087 Uiso 1 1 calc R . .
O65 O 0.5495(2) 0.2139(2) 0.72757(13) 0.0374(8) Uani 1 1 d . . .
H65A H 0.5730 0.2000 0.7588 0.056 Uiso 1 1 d R . .
H65B H 0.5731 0.2669 0.7165 0.056 Uiso 1 1 d R . .

loop_
_atom_site_aniso_label
_atom_site_aniso_U_11
_atom_site_aniso_U_22
_atom_site_aniso_U_33
_atom_site_aniso_U_23
_atom_site_aniso_U_13
_atom_site_aniso_U_12
Co1 0.0126(3) 0.0199(4) 0.0142(3) -0.0005(3) -0.0005(3) 0.0001(3)
N1 0.0184(18) 0.0165(18) 0.017(2) 0.0012(15) 0.0011(15) 0.0048(15)
N2 0.0135(17) 0.0181(18) 0.022(2) 0.0007(15) 0.0009(15) 0.0028(15)
N3 0.0163(18) 0.025(2) 0.015(2) -0.0010(15) 0.0010(14) -0.0007(16)
N4 0.0148(17) 0.0241(19) 0.019(2) -0.0002(15) -0.0024(15) 0.0028(15)
N5 0.0168(17) 0.0277(19) 0.014(2) 0.0008(16) -0.0021(15) 0.0030(16)
N6 0.0171(19) 0.0175(19) 0.019(2) 0.0019(14) -0.0026(14) 0.0023(16)
C1 0.014(2) 0.019(2) 0.018(2) -0.0039(17) 0.0000(17) -0.0017(19)
C2 0.017(2) 0.019(2) 0.034(3) -0.0058(19) -0.007(2) 0.004(2)
C3 0.019(3) 0.038(3) 0.061(4) 0.022(3) -0.003(2) -0.003(2)
C4 0.019(3) 0.053(4) 0.113(6) 0.045(4) -0.008(3) 0.002(3)
C5 0.012(3) 0.030(3) 0.137(7) 0.012(4) -0.005(3) 0.004(3)
C6 0.027(3) 0.031(3) 0.084(5) -0.019(3) 0.010(3) -0.002(3)
C7 0.014(2) 0.035(3) 0.039(3) -0.008(2) 0.001(2) -0.004(2)
C8 0.012(2) 0.019(2) 0.012(2) -0.0004(16) -0.0024(16) 0.0046(19)
C9 0.020(2) 0.017(2) 0.031(3) -0.0021(19) -0.0047(19) 0.000(2)
C10 0.045(3) 0.040(3) 0.035(3) 0.011(2) -0.008(2) -0.015(3)
C11 0.043(3) 0.044(3) 0.063(4) 0.020(3) -0.007(3) -0.020(3)
C12 0.033(3) 0.026(3) 0.072(5) 0.002(3) -0.007(3) -0.011(2)
C13 0.016(3) 0.037(3) 0.064(4) -0.027(3) -0.007(2) -0.001(2)
C14 0.020(2) 0.028(3) 0.039(3) -0.011(2) 0.005(2) 0.005(2)
C15 0.012(2) 0.034(3) 0.017(3) 0.0004(19) 0.0003(18) 0.001(2)
C16 0.016(2) 0.044(3) 0.017(3) 0.005(2) 0.0034(19) 0.015(2)
C17 0.024(3) 0.051(3) 0.020(3) -0.002(2) 0.003(2) 0.002(2)
C18 0.034(3) 0.068(4) 0.021(3) -0.010(3) -0.003(2) 0.013(3)
C19 0.060(4) 0.081(5) 0.016(3) 0.015(3) 0.004(2) 0.026(4)
C20 0.068(4) 0.046(3) 0.042(4) 0.011(3) 0.021(3) 0.011(3)
C21 0.050(3) 0.044(3) 0.020(3) 0.011(2) 0.013(2) 0.014(3)
C22 0.020(2) 0.034(3) 0.008(2) 0.0007(18) -0.0041(17) 0.007(2)
C23 0.019(2) 0.037(3) 0.013(2) -0.0017(19) 0.0035(18) 0.010(2)
C24 0.023(3) 0.047(3) 0.024(3) -0.003(2) -0.002(2) 0.008(2)
C25 0.035(3) 0.050(3) 0.036(3) -0.002(2) -0.003(2) 0.016(3)
C26 0.038(3) 0.077(4) 0.020(3) 0.001(3) 0.003(2) 0.038(3)
C27 0.015(3) 0.085(5) 0.032(3) 0.001(3) 0.000(2) 0.009(3)
C28 0.021(3) 0.058(3) 0.028(3) -0.004(2) 0.006(2) 0.003(3)
C29 0.016(2) 0.019(2) 0.020(3) 0.0018(17) -0.0049(18) -0.001(2)
C30 0.026(3) 0.018(2) 0.034(3) -0.003(2) -0.009(2) -0.001(2)
C31 0.022(4) 0.024(3) 0.047(5) 0.006(3) -0.006(3) -0.002(3)
C32 0.054(5) 0.022(3) 0.045(5) 0.012(3) -0.005(3) 0.010(3)
C33 0.055(5) 0.023(3) 0.042(5) 0.002(3) -0.014(4) -0.017(3)
C34 0.038(4) 0.036(4) 0.031(5) 0.001(4) -0.014(3) -0.014(3)
C35 0.043(3) 0.021(3) 0.037(3) 0.005(2) -0.018(2) -0.007(2)
C30A 0.026(3) 0.018(2) 0.034(3) -0.003(2) -0.009(2) -0.001(2)
C31A 0.022(4) 0.024(3) 0.047(5) 0.006(3) -0.006(3) -0.002(3)
C32A 0.054(5) 0.022(3) 0.045(5) 0.012(3) -0.005(3) 0.010(3)
C33A 0.055(5) 0.023(3) 0.042(5) 0.002(3) -0.014(4) -0.017(3)
C34A 0.038(4) 0.036(4) 0.031(5) 0.001(4) -0.014(3) -0.014(3)
C35A 0.043(3) 0.021(3) 0.037(3) 0.005(2) -0.018(2) -0.007(2)
C36 0.017(2) 0.021(2) 0.025(3) -0.0001(19) -0.0045(18) 0.003(2)
C37 0.016(2) 0.023(2) 0.015(2) -0.0020(19) -0.0048(18) -0.002(2)
C38 0.030(3) 0.029(3) 0.014(3) -0.0059(19) -0.0091(19) -0.001(2)
C39 0.025(3) 0.036(3) 0.028(3) -0.007(2) -0.004(2) 0.001(2)
C40 0.035(3) 0.050(3) 0.016(3) -0.006(2) 0.000(2) -0.010(3)
C41 0.038(3) 0.041(3) 0.023(3) 0.011(2) -0.007(2) -0.007(2)
C42 0.032(3) 0.029(3) 0.023(3) 0.000(2) -0.003(2) 0.006(2)
Cl1 0.0304(6) 0.0201(5) 0.0186(6) -0.0016(4) 0.0001(4) -0.0041(5)
Cl2 0.0319(6) 0.0266(6) 0.0283(6) 0.0093(5) -0.0040(5) -0.0022(5)
Cl3 0.0313(6) 0.0272(6) 0.0206(6) 0.0014(5) -0.0020(5) 0.0054(5)
O50 0.0319(18) 0.0340(19) 0.030(2) -0.0011(15) -0.0075(14) 0.0003(16)
C51 0.052(3) 0.036(3) 0.037(3) 0.004(2) -0.012(2) -0.005(3)
O55 0.046(2) 0.066(3) 0.072(3) 0.013(2) 0.0157(19) 0.003(2)
C56 0.046(2) 0.066(3) 0.072(3) 0.013(2) 0.0157(19) 0.003(2)
O60 0.043(2) 0.039(2) 0.037(2) 0.0011(15) -0.0046(16) 0.0095(17)
C61 0.076(4) 0.051(4) 0.046(4) -0.010(3) 0.019(3) -0.002(3)
O65 0.0221(17) 0.051(2) 0.039(2) 0.0042(16) -0.0028(14) -0.0075(16)

loop_
_atom_type_symbol
_atom_type_description
_atom_type_scat_dispersion_real
_atom_type_scat_dispersion_imag
_atom_type_scat_source
C C 0.0181 0.0091 'International Tables Vol C Tables 4.2.6.8 and 6.1.1.4'
H H 0.0000 0.0000 'International Tables Vol C Tables 4.2.6.8 and 6.1.1.4'
Cl Cl 0.3639 0.7018 'International Tables Vol C Tables 4.2.6.8 and 6.1.1.4'
Co Co -2.3653 3.6143 'International Tables Vol C Tables 4.2.6.8 and 6.1.1.4'
N N 0.0311 0.0180 'International Tables Vol C Tables 4.2.6.8 and 6.1.1.4'
O O 0.0492 0.0322 'International Tables Vol C Tables 4.2.6.8 and 6.1.1.4'

loop_
_geom_angle_atom_site_label_1
_geom_angle_atom_site_label_2
_geom_angle_atom_site_label_3
_geom_angle
N5 Co1 N6 83.76(14)
N5 Co1 N4 94.98(14)
N6 Co1 N4 90.95(14)
N5 Co1 N1 90.60(14)
N6 Co1 N1 94.39(14)
N4 Co1 N1 172.66(14)
N5 Co1 N2 171.62(14)
N6 Co1 N2 90.37(14)
N4 Co1 N2 91.07(13)
N1 Co1 N2 83.87(12)
N5 Co1 N3 89.62(14)
N6 Co1 N3 171.66(13)
N4 Co1 N3 84.56(13)
N1 Co1 N3 90.74(13)
N2 Co1 N3 96.72(14)
C1 N1 Co1 109.4(2)
C1 N1 H1A 107.3
Co1 N1 H1A 115.2
C1 N1 H1B 106.9
Co1 N1 H1B 115.3
H1A N1 H1B 101.9
C8 N2 Co1 108.8(2)
C8 N2 H2A 107.5
Co1 N2 H2A 112.1
C8 N2 H2B 116.6
Co1 N2 H2B 104.5
H2A N2 H2B 107.5
C15 N3 Co1 107.9(2)
C15 N3 H3A 110.7
Co1 N3 H3A 97.7
C15 N3 H3B 108.6
Co1 N3 H3B 118.7
H3A N3 H3B 112.8
C22 N4 Co1 109.1(2)
C22 N4 H4A 104.0
Co1 N4 H4A 120.2
C22 N4 H4B 108.3
Co1 N4 H4B 113.1
H4A N4 H4B 101.2
C29 N5 Co1 110.6(2)
C29 N5 H5A 109.5
Co1 N5 H5A 109.5
C29 N5 H5B 109.5
Co1 N5 H5B 109.5
H5A N5 H5B 108.1
C36 N6 Co1 111.4(2)
C36 N6 H6A 108.2
Co1 N6 H6A 109.6
C36 N6 H6B 116.7
Co1 N6 H6B 110.9
H6A N6 H6B 99.2
C2 C1 N1 110.6(3)
C2 C1 C8 118.5(3)
N1 C1 C8 103.2(3)
C2 C1 H1 108.0
N1 C1 H1 108.0
C8 C1 H1 108.0
C7 C2 C3 118.6(4)
C7 C2 C1 123.6(4)
C3 C2 C1 117.7(4)
C2 C3 C4 120.3(5)
C2 C3 H3 119.9
C4 C3 H3 119.9
C5 C4 C3 120.4(5)
C5 C4 H4 119.8
C3 C4 H4 119.8
C4 C5 C6 120.2(5)
C4 C5 H5 119.9
C6 C5 H5 119.9
C5 C6 C7 120.0(5)
C5 C6 H6 120.0
C7 C6 H6 120.0
C2 C7 C6 120.5(5)
C2 C7 H7 119.7
C6 C7 H7 119.7
N2 C8 C9 114.7(3)
N2 C8 C1 103.4(3)
C9 C8 C1 116.6(3)
N2 C8 H8 107.2
C9 C8 H8 107.2
C1 C8 H8 107.2
C10 C9 C14 117.9(4)
C10 C9 C8 120.1(4)
C14 C9 C8 121.9(4)
C9 C10 C11 121.7(5)
C9 C10 H10 119.1
C11 C10 H10 119.1
C12 C11 C10 119.8(5)
C12 C11 H11 120.1
C10 C11 H11 120.1
C11 C12 C13 120.0(5)
C11 C12 H12 120.0
C13 C12 H12 120.0
C12 C13 C14 119.8(5)
C12 C13 H13 120.1
C14 C13 H13 120.1
C9 C14 C13 120.8(5)
C9 C14 H14 119.6
C13 C14 H14 119.6
C16 C15 N3 112.7(3)
C16 C15 C22 118.2(3)
N3 C15 C22 103.2(3)
C16 C15 H15 107.4
N3 C15 H15 107.4
C22 C15 H15 107.4
C17 C16 C21 119.1(4)
C17 C16 C15 123.3(4)
C21 C16 C15 117.5(4)
C16 C17 C18 121.2(5)
C16 C17 H17 119.4
C18 C17 H17 119.4
C19 C18 C17 118.9(5)
C19 C18 H18 120.5
C17 C18 H18 120.5
C20 C19 C18 120.6(5)
C20 C19 H19 119.7
C18 C19 H19 119.7
C19 C20 C21 120.4(5)
C19 C20 H20 119.8
C21 C20 H20 119.8
C16 C21 C20 119.7(5)
C16 C21 H21 120.1
C20 C21 H21 120.1
N4 C22 C23 113.9(3)
N4 C22 C15 103.7(3)
C23 C22 C15 117.6(3)
N4 C22 H22 107.0
C23 C22 H22 107.0
C15 C22 H22 107.0
C28 C23 C24 118.7(4)
C28 C23 C22 121.8(4)
C24 C23 C22 119.4(4)
C25 C24 C23 120.5(4)
C25 C24 H24 119.8
C23 C24 H24 119.8
C26 C25 C24 120.4(5)
C26 C25 H25 119.8
C24 C25 H25 119.8
C25 C26 C27 120.0(5)
C25 C26 H26 120.0
C27 C26 H26 120.0
C28 C27 C26 119.7(5)
C28 C27 H27 120.1
C26 C27 H27 120.1
C27 C28 C23 120.6(5)
C27 C28 H28 119.7
C23 C28 H28 119.7
N5 C29 C30 112.6(3)
N5 C29 C36 104.7(3)
C30 C29 C36 116.7(3)
N5 C29 H29 107.5
C30 C29 H29 107.5
C36 C29 H29 107.5
C35 C30 C31 120.6(6)
C35 C30 C29 121.9(5)
C31 C30 C29 117.4(4)
C30 C31 C32 118.3(5)
C30 C31 H31 120.9
C32 C31 H31 120.9
C33 C32 C31 120.2(6)
C33 C32 H32 119.9
C31 C32 H32 119.9
C34 C33 C32 121.1(6)
C34 C33 H33 119.4
C32 C33 H33 119.4
C33 C34 C35 119.7(6)
C33 C34 H34 120.1
C35 C34 H34 120.1
C30 C35 C34 119.8(8)
C30 C35 H35 120.1
C34 C35 H35 120.1
C32A C31A H31A 117.7
C33A C32A C31A 118.5(15)
C33A C32A H32A 120.8
C31A C32A H32A 120.8
C34A C33A C32A 117.9(16)
C34A C33A H33A 121.0
C32A C33A H33A 121.0
C33A C34A C35A 123.2(19)
C33A C34A H34A 118.4
C35A C34A H34A 118.4
C34A C35A H35A 119.0
N6 C36 C37 111.6(3)
N6 C36 C29 104.5(3)
C37 C36 C29 115.5(3)
N6 C36 H36 108.3
C37 C36 H36 108.3
C29 C36 H36 108.3
C38 C37 C42 118.9(4)
C38 C37 C36 123.2(4)
C42 C37 C36 117.9(4)
C39 C38 C37 121.9(4)
C39 C38 H38 119.0
C37 C38 H38 119.0
C38 C39 C40 119.1(4)
C38 C39 H39 120.5
C40 C39 H39 120.5
C41 C40 C39 120.1(4)
C41 C40 H40 120.0
C39 C40 H40 120.0
C40 C41 C42 120.7(4)
C40 C41 H41 119.6
C42 C41 H41 119.6
C37 C42 C41 119.2(4)
C37 C42 H42 120.4
C41 C42 H42 120.4
C51 O50 H50 109.5
O50 C51 H51A 109.5
O50 C51 H51B 109.5
H51A C51 H51B 109.5
O50 C51 H51C 109.5
H51A C51 H51C 109.5
H51B C51 H51C 109.5
C56 O55 H55 109.5
O55 C56 H56A 109.5
O55 C56 H56B 109.5
H56A C56 H56B 109.5
O55 C56 H56C 109.5
H56A C56 H56C 109.5
H56B C56 H56C 109.5
C61 O60 H60 105.1
O60 C61 H61A 109.5
O60 C61 H61B 109.5
H61A C61 H61B 109.5
O60 C61 H61C 109.5
H61A C61 H61C 109.5
H61B C61 H61C 109.5
H65A O65 H65B 109.5

loop_
_geom_bond_atom_site_label_1
_geom_bond_atom_site_label_2
_geom_bond_distance
Co1 N5 1.957(3)
Co1 N6 1.962(3)
Co1 N4 1.967(3)
Co1 N1 1.970(3)
Co1 N2 1.989(3)
Co1 N3 1.989(3)
N1 C1 1.504(5)
N1 H1A 0.9000
N1 H1B 0.9000
N2 C8 1.504(4)
N2 H2A 0.8998
N2 H2B 0.9003
N3 C15 1.512(5)
N3 H3A 0.8999
N3 H3B 0.9000
N4 C22 1.506(5)
N4 H4A 0.9001
N4 H4B 0.8999
N5 C29 1.483(5)
N5 H5A 0.9200
N5 H5B 0.9200
N6 C36 1.485(5)
N6 H6A 0.9003
N6 H6B 0.9001
C1 C2 1.504(5)
C1 C8 1.528(5)
C1 H1 1.0000
C2 C7 1.385(6)
C2 C3 1.387(6)
C3 C4 1.388(7)
C3 H3 0.9500
C4 C5 1.365(8)
C4 H4 0.9500
C5 C6 1.366(8)
C5 H5 0.9500
C6 C7 1.390(6)
C6 H6 0.9500
C7 H7 0.9500
C8 C9 1.504(5)
C8 H8 1.0000
C9 C10 1.380(6)
C9 C14 1.383(6)
C10 C11 1.393(7)
C10 H10 0.9500
C11 C12 1.358(7)
C11 H11 0.9500
C12 C13 1.388(7)
C12 H12 0.9500
C13 C14 1.394(6)
C13 H13 0.9500
C14 H14 0.9500
C15 C16 1.512(6)
C15 C22 1.527(6)
C15 H15 1.0000
C16 C17 1.374(6)
C16 C21 1.387(6)
C17 C18 1.392(6)
C17 H17 0.9500
C18 C19 1.372(7)
C18 H18 0.9500
C19 C20 1.368(8)
C19 H19 0.9500
C20 C21 1.388(7)
C20 H20 0.9500
C21 H21 0.9500
C22 C23 1.515(5)
C22 H22 1.0000
C23 C28 1.383(6)
C23 C24 1.383(6)
C24 C25 1.380(6)
C24 H24 0.9500
C25 C26 1.360(7)
C25 H25 0.9500
C26 C27 1.384(7)
C26 H26 0.9500
C27 C28 1.380(6)
C27 H27 0.9500
C28 H28 0.9500
C29 C30 1.501(6)
C29 C36 1.535(5)
C29 H29 1.0000
C30 C35 1.387(7)
C30 C31 1.402(7)
C31 C32 1.409(8)
C31 H31 0.9500
C32 C33 1.385(8)
C32 H32 0.9500
C33 C34 1.363(8)
C33 H33 0.9500
C34 C35 1.404(10)
C34 H34 0.9500
C35 H35 0.9500
C31A C32A 1.419(16)
C31A H31A 0.9500
C32A C33A 1.387(16)
C32A H32A 0.9500
C33A C34A 1.369(17)
C33A H33A 0.9500
C34A C35A 1.400(18)
C34A H34A 0.9500
C35A H35A 0.9500
C36 C37 1.514(6)
C36 H36 1.0000
C37 C38 1.379(6)
C37 C42 1.389(6)
C38 C39 1.373(6)
C38 H38 0.9500
C39 C40 1.377(6)
C39 H39 0.9500
C40 C41 1.377(6)
C40 H40 0.9500
C41 C42 1.390(6)
C41 H41 0.9500
C42 H42 0.9500
O50 C51 1.418(5)
O50 H50 0.8400
C51 H51A 0.9800
C51 H51B 0.9800
C51 H51C 0.9800
O55 C56 1.378(7)
O55 H55 0.8502
C56 H56A 0.9800
C56 H56B 0.9800
C56 H56C 0.9800
O60 C61 1.409(6)
O60 H60 0.8499
C61 H61A 0.9800
C61 H61B 0.9800
C61 H61C 0.9800
O65 H65A 0.8495
O65 H65B 0.8493

loop_
_geom_torsion_atom_site_label_1
_geom_torsion_atom_site_label_2
_geom_torsion_atom_site_label_3
_geom_torsion_atom_site_label_4
_geom_torsion
N5 Co1 N1 C1 169.2(3)
N6 Co1 N1 C1 -107.0(2)
N4 Co1 N1 C1 29.6(13)
N2 Co1 N1 C1 -17.1(3)
N3 Co1 N1 C1 79.6(3)
N5 Co1 N2 C8 32.0(11)
N6 Co1 N2 C8 77.4(2)
N4 Co1 N2 C8 168.4(2)
N1 Co1 N2 C8 -17.0(2)
N3 Co1 N2 C8 -107.0(2)
N5 Co1 N3 C15 76.8(2)
N6 Co1 N3 C15 39.4(10)
N4 Co1 N3 C15 -18.3(2)
N1 Co1 N3 C15 167.4(2)
N2 Co1 N3 C15 -108.7(2)
N5 Co1 N4 C22 -104.8(3)
N6 Co1 N4 C22 171.4(3)
N1 Co1 N4 C22 34.7(13)
N2 Co1 N4 C22 81.0(3)
N3 Co1 N4 C22 -15.6(3)
N6 Co1 N5 C29 -17.7(2)
N4 Co1 N5 C29 -108.1(2)
N1 Co1 N5 C29 76.7(3)
N2 Co1 N5 C29 28.0(11)
N3 Co1 N5 C29 167.4(2)
N5 Co1 N6 C36 -13.6(2)
N4 Co1 N6 C36 81.3(3)
N1 Co1 N6 C36 -103.8(2)
N2 Co1 N6 C36 172.3(2)
N3 Co1 N6 C36 24.0(11)
Co1 N1 C1 C2 174.1(3)
Co1 N1 C1 C8 46.4(3)
N1 C1 C2 C7 -90.7(5)
C8 C1 C2 C7 28.1(6)
N1 C1 C2 C3 84.5(5)
C8 C1 C2 C3 -156.7(4)
C7 C2 C3 C4 1.7(7)
C1 C2 C3 C4 -173.8(4)
C2 C3 C4 C5 -0.3(8)
C3 C4 C5 C6 -1.3(9)
C4 C5 C6 C7 1.6(8)
C3 C2 C7 C6 -1.3(6)
C1 C2 C7 C6 173.8(4)
C5 C6 C7 C2 -0.3(7)
Co1 N2 C8 C9 174.2(3)
Co1 N2 C8 C1 46.2(3)
C2 C1 C8 N2 178.5(3)
N1 C1 C8 N2 -59.0(3)
C2 C1 C8 C9 51.7(5)
N1 C1 C8 C9 174.2(3)
N2 C8 C9 C10 104.5(5)
C1 C8 C9 C10 -134.6(4)
N2 C8 C9 C14 -76.9(5)
C1 C8 C9 C14 44.0(5)
C14 C9 C10 C11 -0.3(7)
C8 C9 C10 C11 178.4(4)
C9 C10 C11 C12 0.6(8)
C10 C11 C12 C13 0.0(8)
C11 C12 C13 C14 -0.9(7)
C10 C9 C14 C13 -0.6(6)
C8 C9 C14 C13 -179.3(4)
C12 C13 C14 C9 1.2(7)
Co1 N3 C15 C16 175.8(3)
Co1 N3 C15 C22 47.1(3)
N3 C15 C16 C17 -79.0(5)
C22 C15 C16 C17 41.4(6)
N3 C15 C16 C21 98.9(4)
C22 C15 C16 C21 -140.7(4)
C21 C16 C17 C18 -0.6(6)
C15 C16 C17 C18 177.3(4)
C16 C17 C18 C19 0.6(7)
C17 C18 C19 C20 0.4(7)
C18 C19 C20 C21 -1.5(8)
C17 C16 C21 C20 -0.5(7)
C15 C16 C21 C20 -178.5(4)
C19 C20 C21 C16 1.5(8)
Co1 N4 C22 C23 174.4(3)
Co1 N4 C22 C15 45.4(3)
C16 C15 C22 N4 175.5(3)
N3 C15 C22 N4 -59.3(4)
C16 C15 C22 C23 48.8(5)
N3 C15 C22 C23 174.0(3)
N4 C22 C23 C28 -64.2(5)
C15 C22 C23 C28 57.4(5)
N4 C22 C23 C24 113.6(4)
C15 C22 C23 C24 -124.8(4)
C28 C23 C24 C25 -0.4(7)
C22 C23 C24 C25 -178.3(4)
C23 C24 C25 C26 1.9(7)
C24 C25 C26 C27 -2.2(7)
C25 C26 C27 C28 1.0(7)
C26 C27 C28 C23 0.5(7)
C24 C23 C28 C27 -0.7(6)
C22 C23 C28 C27 177.1(4)
Co1 N5 C29 C30 171.3(3)
Co1 N5 C29 C36 43.5(3)
N5 C29 C30 C35 -100.5(10)
C36 C29 C30 C35 20.7(11)
N5 C29 C30 C31 84.8(5)
C36 C29 C30 C31 -154.0(4)
C35 C30 C31 C32 1.4(11)
C29 C30 C31 C32 176.2(5)
C30 C31 C32 C33 -3.4(9)
C31 C32 C33 C34 0.8(10)
C32 C33 C34 C35 3.8(14)
C31 C30 C35 C34 3.1(19)
C29 C30 C35 C34 -171.5(9)
C33 C34 C35 C30 -5.7(19)
C31A C32A C33A C34A 4(3)
C32A C33A C34A C35A -9(4)
Co1 N6 C36 C37 165.6(3)
Co1 N6 C36 C29 40.1(3)
N5 C29 C36 N6 -52.8(4)
C30 C29 C36 N6 -178.0(3)
N5 C29 C36 C37 -175.8(3)
C30 C29 C36 C37 58.9(5)
N6 C36 C37 C38 -103.6(4)
C29 C36 C37 C38 15.6(6)
N6 C36 C37 C42 75.2(4)
C29 C36 C37 C42 -165.6(4)
C42 C37 C38 C39 -1.8(6)
C36 C37 C38 C39 177.1(4)
C37 C38 C39 C40 -1.3(6)
C38 C39 C40 C41 3.7(7)
C39 C40 C41 C42 -3.0(7)
C38 C37 C42 C41 2.5(6)
C36 C37 C42 C41 -176.5(4)
C40 C41 C42 C37 -0.1(7)
